data_7711801
loop_
_publ_author_name
'Bilgic, Mehmet Bilgehan'
'Kocaarslan, Azra'
'Kaya, Kerem'
'Atsay, Arma\(gan'
'Svensson Grape, Erik'
'Chen, Jianhong'
'Yagci, Yusuf'

_publ_section_title
;
 An Unusual Zig-Zag 2D Copper(I) Coordination Polymer as an Outstanding
 Catalyst for Azide-Alkyne &#x201C;Click&#x201D; Chemistry at Room
 Temperature
;
_journal_name_full 'Dalton Transactions'
_journal_paper_doi 10.1039/D2DT03006C
_journal_year 2022
_chemical_formula_moiety 'C15 H8 Cu2 O5'
_chemical_formula_sum 'C15 H8 Cu2 O5'
_chemical_formula_weight 395.32
_space_group_crystal_system monoclinic
_space_group_IT_number 14
_space_group_name_Hall '-P 2yn'
_space_group_name_H-M_alt 'P 1 21/n 1'
_atom_sites_solution_hydrogens geom
_audit_creation_method SHELXL-2018/1
_audit_update_record
;
2022-02-18 deposited with the CCDC.	2022-11-15 downloaded from the CCDC.
;
_cell_angle_alpha 90
_cell_angle_beta 92.96(3)
_cell_angle_gamma 90
_cell_formula_units_Z 4
_cell_length_a 3.9500(8)
_cell_length_b 29.930(6)
_cell_length_c 12.040(2)
_cell_measurement_reflns_used 25475
_cell_measurement_temperature 293(2)
_cell_measurement_theta_max 0.899
_cell_measurement_theta_min 0.064
_cell_volume 1421.5(5)
_computing_cell_refinement
;
Kabsch, W. (2010). XDS. Acta Crystallographica Section D:
Biological Crystallography, 66(2), 125-132.
;
_computing_data_collection
;
Stef Smeets, Bin Wang, Magdalena O. Cichocka, Jonas Angstrom, Wei Wan.
(2018, April 11). Instamatic (Version 0.6). Zenodo.
http://doi.org/10.5281/zenodo.1217026
;
_computing_data_reduction
;
Kabsch, W. (2010). XDS. Acta Crystallographica Section D:
Biological Crystallography, 66(2), 125-132.
;
_computing_structure_refinement 'SHELXL-2018/1 (Sheldrick, 2018)'
_computing_structure_solution 'SHELXT 2014/5 (Sheldrick, 2014)'
_diffrn_ambient_temperature 293(2)
_diffrn_measured_fraction_theta_full 0.867
_diffrn_measured_fraction_theta_max 0.860
_diffrn_measurement_device_type 'JEOL JEM 2100-LaB6'
_diffrn_measurement_method 'continuous rotation'
_diffrn_radiation_type electron
_diffrn_radiation_wavelength 0.0251
_diffrn_reflns_av_R_equivalents 0.1992
_diffrn_reflns_av_unetI/netI 0.1152
_diffrn_reflns_Laue_measured_fraction_full 0.867
_diffrn_reflns_Laue_measured_fraction_max 0.860
_diffrn_reflns_limit_h_max 4
_diffrn_reflns_limit_h_min -4
_diffrn_reflns_limit_k_max 34
_diffrn_reflns_limit_k_min -34
_diffrn_reflns_limit_l_max 14
_diffrn_reflns_limit_l_min -14
_diffrn_reflns_number 25475
_diffrn_reflns_point_group_measured_fraction_full 0.867
_diffrn_reflns_point_group_measured_fraction_max 0.860
_diffrn_reflns_theta_full 0.863
_diffrn_reflns_theta_max 0.899
_diffrn_reflns_theta_min 0.064
_exptl_absorpt_coefficient_mu 0.000
_exptl_crystal_colour brown
_exptl_crystal_density_diffrn 1.847
_exptl_crystal_description plate
_exptl_crystal_F_000 252
_refine_diff_density_max 0.194
_refine_diff_density_min -0.174
_refine_diff_density_rms 0.047
_refine_ls_extinction_coef 1942(35)
_refine_ls_extinction_expression Fc^*^=kFc[1+0.001xFc^2^\l^3^/sin(2\q)]^-1/4^
_refine_ls_extinction_method 'SHELXL-2018/1 (Sheldrick 2018)'
_refine_ls_goodness_of_fit_ref 1.127
_refine_ls_hydrogen_treatment constr
_refine_ls_matrix_type full
_refine_ls_number_parameters 200
_refine_ls_number_reflns 2486
_refine_ls_number_restraints 160
_refine_ls_restrained_S_all 1.098
_refine_ls_R_factor_all 0.1943
_refine_ls_R_factor_gt 0.1854
_refine_ls_shift/su_max 0.005
_refine_ls_shift/su_mean 0.000
_refine_ls_structure_factor_coef Fsqd
_refine_ls_weighting_details 'w=1/[\s^2^(Fo^2^)+(0.1538P)^2^+1.6297P] where P=(Fo^2^+2Fc^2^)/3'
_refine_ls_weighting_scheme calc
_refine_ls_wR_factor_gt 0.4404
_refine_ls_wR_factor_ref 0.4459
_reflns_Friedel_coverage 0.000
_reflns_number_gt 2279
_reflns_number_total 2486
_reflns_threshold_expression 'I > 2\s(I)'
_cod_data_source_file d2dt03006c2.cif
_cod_data_source_block Cu3DED
_cod_original_sg_symbol_H-M 'P 21/n'
_cod_database_code 7711801
_shelx_shelxl_version_number 2018/1
_shelx_space_group_comment
;
The symmetry employed for this shelxl refinement is uniquely defined
by the following loop, which should always be used as a source of
symmetry information in preference to the above space-group names.
They are only intended as comments.
;

loop_
_space_group_symop_operation_xyz
'x, y, z'
'-x+1/2, y+1/2, -z+1/2'
'-x, -y, -z'
'x-1/2, -y-1/2, z-1/2'

loop_
_atom_site_label
_atom_site_type_symbol
_atom_site_fract_x
_atom_site_fract_y
_atom_site_fract_z
_atom_site_U_iso_or_equiv
_atom_site_adp_type
_atom_site_occupancy
_atom_site_site_symmetry_order
_atom_site_calc_flag
_atom_site_refinement_flags_posn
_atom_site_refinement_flags_adp
_atom_site_refinement_flags_occupancy
_atom_site_disorder_assembly
_atom_site_disorder_group
Cu1 Cu 0.7660(13) 0.50917(17) 0.8653(3) 0.0545(13) Uani 1 1 d . . . . .
Cu2 Cu 0.2323(12) 0.47593(17) 0.7107(3) 0.0538(13) Uani 1 1 d . . . . .
C1 C 0.511(3) 0.5622(5) 0.6747(8) 0.040(3) Uani 1 1 d . . . . .
C2 C 0.522(2) 0.6059(4) 0.6086(7) 0.031(3) Uani 1 1 d . . . . .
C3 C 0.382(2) 0.6078(4) 0.4925(7) 0.0309(16) Uani 1 1 d . U . . .
H3 H 0.293391 0.582259 0.457871 0.037 Uiso 1 1 calc R U . . .
C4 C 0.386(3) 0.6506(4) 0.4324(7) 0.037(3) Uani 1 1 d . . . . .
H4 H 0.294764 0.651896 0.359694 0.045 Uiso 1 1 calc R U . . .
C5 C 0.530(2) 0.6910(4) 0.4839(7) 0.0300(14) Uani 1 1 d D U . . .
C6 C 0.682(2) 0.6876(4) 0.5987(7) 0.0305(14) Uani 1 1 d . U . . .
H6 H 0.782566 0.712630 0.632144 0.037 Uiso 1 1 calc R U . . .
C7 C 0.677(2) 0.6464(4) 0.6589(7) 0.0305(16) Uani 1 1 d . U . . .
H7 H 0.773805 0.645095 0.730985 0.037 Uiso 1 1 calc R U . . .
C8 C 0.529(3) 0.7348(3) 0.4139(6) 0.0299(14) Uani 1 1 d D U . . .
C9 C 0.549(2) 0.7813(4) 0.4723(7) 0.0297(14) Uani 1 1 d D U . . .
C10 C 0.679(3) 0.8185(4) 0.4111(7) 0.033(3) Uani 1 1 d . . . . .
H10 H 0.772515 0.813834 0.342659 0.039 Uiso 1 1 calc R U . . .
C11 C 0.664(3) 0.8629(4) 0.4573(7) 0.033(3) Uani 1 1 d . . . . .
H11 H 0.740326 0.887012 0.416603 0.040 Uiso 1 1 calc R U . . .
C12 C 0.533(3) 0.8707(4) 0.5640(7) 0.0306(16) Uani 1 1 d D U . . .
C13 C 0.394(3) 0.8341(4) 0.6251(7) 0.0309(15) Uani 1 1 d . U . . .
H13 H 0.293430 0.839232 0.692107 0.037 Uiso 1 1 calc R U . . .
C14 C 0.412(2) 0.7893(4) 0.5811(7) 0.0307(14) Uani 1 1 d . U . . .
H14 H 0.336228 0.765412 0.622257 0.037 Uiso 1 1 calc R U . . .
C15 C 0.518(3) 0.9179(4) 0.6154(7) 0.0324(17) Uani 1 1 d D U . . .
O1 O 0.662(3) 0.5635(4) 0.7764(7) 0.048(3) Uani 1 1 d . . . . .
O2 O 0.351(3) 0.5279(4) 0.6285(7) 0.047(3) Uani 1 1 d . . . . .
O3 O 0.516(3) 0.7329(4) 0.3092(7) 0.057(3) Uani 1 1 d D . . . .
O4 O 0.632(3) 0.9515(4) 0.5582(7) 0.055(3) Uani 1 1 d . . . . .
O5 O 0.376(3) 0.9211(4) 0.7142(8) 0.054(3) Uani 1 1 d . . . . .

loop_
_atom_site_aniso_label
_atom_site_aniso_U_11
_atom_site_aniso_U_22
_atom_site_aniso_U_33
_atom_site_aniso_U_23
_atom_site_aniso_U_13
_atom_site_aniso_U_12
Cu1 0.085(3) 0.047(3) 0.0306(18) 0.0119(16) -0.0009(17) 0.012(2)
Cu2 0.079(3) 0.042(3) 0.040(2) 0.0076(17) 0.0085(18) -0.011(2)
C1 0.056(7) 0.033(9) 0.031(5) 0.018(5) 0.015(5) 0.012(6)
C2 0.030(5) 0.039(8) 0.024(5) 0.011(4) 0.001(4) 0.009(5)
C3 0.039(3) 0.038(4) 0.016(3) -0.004(2) -0.001(2) -0.003(3)
C4 0.049(6) 0.050(9) 0.013(4) -0.003(4) -0.003(4) -0.003(6)
C5 0.037(3) 0.038(3) 0.015(2) -0.003(2) 0.000(2) 0.000(2)
C6 0.039(3) 0.038(3) 0.015(2) -0.004(2) -0.001(2) -0.001(2)
C7 0.037(3) 0.038(4) 0.016(3) -0.002(2) -0.001(2) 0.000(3)
C8 0.038(2) 0.037(3) 0.014(2) -0.003(2) 0.002(2) 0.000(2)
C9 0.039(3) 0.037(3) 0.014(2) -0.002(2) 0.002(2) 0.000(2)
C10 0.041(6) 0.040(8) 0.018(5) 0.004(4) 0.011(4) -0.001(5)
C11 0.053(6) 0.026(7) 0.021(5) -0.005(4) 0.005(4) -0.010(5)
C12 0.040(3) 0.037(4) 0.015(3) -0.005(2) 0.000(2) 0.002(3)
C13 0.040(3) 0.038(4) 0.015(2) -0.006(2) 0.001(2) 0.002(3)
C14 0.040(3) 0.037(3) 0.015(2) -0.003(2) 0.001(2) 0.001(2)
C15 0.043(3) 0.037(4) 0.017(3) -0.004(3) 0.000(3) 0.002(3)
O1 0.080(7) 0.039(8) 0.027(4) 0.010(4) 0.006(4) 0.003(5)
O2 0.084(7) 0.026(7) 0.030(4) 0.003(4) 0.003(4) -0.011(5)
O3 0.123(10) 0.025(7) 0.024(4) -0.001(3) 0.028(5) 0.000(6)
O4 0.082(8) 0.060(9) 0.023(4) -0.005(4) 0.000(4) -0.010(6)
O5 0.094(8) 0.034(7) 0.036(5) -0.011(4) 0.018(5) 0.014(6)

loop_
_atom_type_symbol
_atom_type_description
_atom_type_scat_dispersion_real
_atom_type_scat_dispersion_imag
_atom_type_scat_source
C C 0.0000 0.0000 'International Tables Vol C Tables 4.2.6.8 and 6.1.1.4'
H H 0.0000 0.0000 'International Tables Vol C Tables 4.2.6.8 and 6.1.1.4'
Cu Cu 0.0000 0.0000 'International Tables Vol C Tables 4.2.6.8 and 6.1.1.4'
O O 0.0000 0.0000 'International Tables Vol C Tables 4.2.6.8 and 6.1.1.4'

loop_
_geom_angle_atom_site_label_1
_geom_angle_atom_site_label_2
_geom_angle_atom_site_label_3
_geom_angle
_geom_angle_site_symmetry_1
_geom_angle_site_symmetry_3
_geom_angle_publ_flag
O1 Cu1 O4 174.8(5) . 2_646 ?
O2 Cu2 O5 176.2(5) . 2_546 ?
O2 C1 O1 126.3(10) . . ?
O2 C1 C2 118.2(9) . . ?
O1 C1 C2 115.5(11) . . ?
C3 C2 C7 119.0(9) . . ?
C3 C2 C1 120.4(10) . . ?
C7 C2 C1 120.6(9) . . ?
C4 C3 C2 119.1(9) . . ?
C4 C3 H3 120.4 . . ?
C2 C3 H3 120.4 . . ?
C5 C4 C3 121.7(8) . . ?
C5 C4 H4 119.1 . . ?
C3 C4 H4 119.1 . . ?
C4 C5 C6 117.9(9) . . ?
C4 C5 C8 118.5(8) . . ?
C6 C5 C8 123.5(9) . . ?
C7 C6 C5 121.1(9) . . ?
C7 C6 H6 119.4 . . ?
C5 C6 H6 119.4 . . ?
C6 C7 C2 121.1(8) . . ?
C6 C7 H7 119.5 . . ?
C2 C7 H7 119.5 . . ?
O3 C8 C9 119.3(8) . . ?
O3 C8 C5 120.1(8) . . ?
C9 C8 C5 120.5(7) . . ?
C10 C9 C14 119.1(9) . . ?
C10 C9 C8 117.9(8) . . ?
C14 C9 C8 122.7(9) . . ?
C9 C10 C11 119.4(8) . . ?
C9 C10 H10 120.3 . . ?
C11 C10 H10 120.3 . . ?
C12 C11 C10 121.4(10) . . ?
C12 C11 H11 119.3 . . ?
C10 C11 H11 119.3 . . ?
C11 C12 C13 119.9(9) . . ?
C11 C12 C15 122.2(9) . . ?
C13 C12 C15 117.8(8) . . ?
C14 C13 C12 119.3(8) . . ?
C14 C13 H13 120.4 . . ?
C12 C13 H13 120.4 . . ?
C13 C14 C9 120.7(10) . . ?
C13 C14 H14 119.6 . . ?
C9 C14 H14 119.6 . . ?
O4 C15 O5 125.4(11) . . ?
O4 C15 C12 118.0(9) . . ?
O5 C15 C12 116.6(9) . . ?
C1 O1 Cu1 123.0(9) . . ?
C1 O2 Cu2 122.8(7) . . ?
C15 O4 Cu1 119.3(7) . 2_656 ?
C15 O5 Cu2 126.0(9) . 2_556 ?

loop_
_geom_bond_atom_site_label_1
_geom_bond_atom_site_label_2
_geom_bond_distance
_geom_bond_site_symmetry_2
_geom_bond_publ_flag
Cu1 O1 1.978(11) . ?
Cu1 O4 1.987(13) 2_646 ?
Cu2 O2 1.915(11) . ?
Cu2 O5 1.930(11) 2_546 ?
C1 O2 1.315(17) . ?
C1 O1 1.334(14) . ?
C1 C2 1.531(15) . ?
C2 C3 1.476(12) . ?
C2 C7 1.475(16) . ?
C3 C4 1.472(16) . ?
C3 H3 0.9300 . ?
C4 C5 1.462(16) . ?
C4 H4 0.9300 . ?
C5 C6 1.482(12) . ?
C5 C8 1.558(12) . ?
C6 C7 1.432(16) . ?
C6 H6 0.9300 . ?
C7 H7 0.9300 . ?
C8 O3 1.261(10) . ?
C8 C9 1.558(12) . ?
C9 C10 1.445(15) . ?
C9 C14 1.462(12) . ?
C10 C11 1.445(16) . ?
C10 H10 0.9300 . ?
C11 C12 1.429(12) . ?
C11 H11 0.9300 . ?
C12 C13 1.446(15) . ?
C12 C15 1.544(13) . ?
C13 C14 1.443(15) . ?
C13 H13 0.9300 . ?
C14 H14 0.9300 . ?
C15 O4 1.312(16) . ?
C15 O5 1.345(13) . ?
